data_9005907
loop_
_publ_author_name
'Sawamoto, H.'
'Horiuchi, H.'

_publ_section_title
;
 Beta (Mg0.9Fe0.1)2SiO4: single crystal structure, cation
 distribution, and properties of coordination polyhedra
;
_journal_name_full 'Physics and Chemistry of Minerals'
_journal_page_first 293
_journal_page_last 300
_journal_volume 17
_journal_year 1990
_chemical_formula_sum 'Fe0.2 Mg1.8 O4 Si'
_chemical_name_mineral Wadsleyite
_space_group_IT_number 74
_symmetry_space_group_name_Hall '-I 2b 2'
_symmetry_space_group_name_H-M 'I m m a'
_cell_angle_alpha 90
_cell_angle_beta 90
_cell_angle_gamma 90
_cell_length_a 5.7107
_cell_length_b 11.4675
_cell_length_c 8.2778
_cell_formula_units_Z 8
_cell_volume 542.092
_database_code_amcsd 0007489
_exptl_crystal_density_diffrn 3.602
_cod_original_formula_sum '(Mg1.8 Fe.2) Si O4'
_cod_database_code 9005907

loop_
_space_group_symop_operation_xyz
x,y,z
1/2+x,1/2+y,1/2+z
x,1/2-y,z
1/2+x,-y,1/2+z
-x,1/2+y,-z
1/2-x,+y,1/2-z
-x,y,z
1/2-x,1/2+y,1/2+z
x,-y,-z
1/2+x,1/2-y,1/2-z
x,1/2+y,-z
1/2+x,+y,1/2-z
-x,1/2-y,z
1/2-x,-y,1/2+z
-x,-y,-z
1/2-x,1/2-y,1/2-z

loop_
_atom_site_aniso_label
_atom_site_aniso_U_11
_atom_site_aniso_U_22
_atom_site_aniso_U_33
_atom_site_aniso_U_12
_atom_site_aniso_U_13
_atom_site_aniso_U_23
MgM1 0.00578 0.00799 0.00764 0.00000 0.00000 0.00000
FeM1 0.00578 0.00799 0.00764 0.00000 0.00000 0.00000
MgM2 0.01024 0.00666 0.00521 0.00000 0.00000 0.00000
FeM2 0.01024 0.00666 0.00521 0.00000 0.00000 0.00000
MgM3 0.00545 0.00933 0.00798 0.00000 -0.00048 0.00000
FeM3 0.00545 0.00933 0.00798 0.00000 -0.00048 0.00000
SiT 0.00644 0.00533 0.00521 0.00000 0.00000 -0.00048
O1 0.01239 0.00466 0.00174 0.00000 0.00000 0.00000
O2 0.01437 0.00067 0.00555 0.00000 0.00000 0.00000
O3 0.00743 0.00600 0.00347 0.00000 0.00000 0.00240
O4 0.01157 0.00933 0.00382 0.01161 -0.00096 -0.00144

loop_
_atom_site_label
_atom_site_fract_x
_atom_site_fract_y
_atom_site_fract_z
_atom_site_occupancy
_atom_site_U_iso_or_equiv
MgM1 0.00000 0.00000 0.00000 0.89000 0.00709
FeM1 0.00000 0.00000 0.00000 0.11000 0.00709
MgM2 0.00000 0.25000 0.97070 0.95000 0.00735
FeM2 0.00000 0.25000 0.97070 0.05000 0.00735
MgM3 0.25000 0.12660 0.25000 0.88000 0.00722
FeM3 0.25000 0.12660 0.25000 0.12000 0.00722
SiT 0.00000 0.12020 0.61610 1.00000 0.00570
O1 0.00000 0.25000 0.21650 1.00000 0.00621
O2 0.00000 0.25000 0.71700 1.00000 0.00684
O3 0.00000 0.98890 0.25760 1.00000 0.00722
O4 0.26170 0.12300 0.99210 1.00000 0.01444

loop_
_cod_related_entry_id
_cod_related_entry_database
_cod_related_entry_code
1 AMCSD 0007489
